data_9004929
loop_
_publ_author_name
'Drits, V. A.'
'McCarty, D. K.'
'Sakharov, B.'
'Milliken, K. L.'

_publ_section_title
;
 New insight into structural and compositional
 variability in some ancient excess-Ca dolomite
 Sample: M236-116, Phase II
;
_journal_name_full 'The Canadian Mineralogist'
_journal_page_first 1255
_journal_page_last 1290
_journal_paper_doi 10.2113/gscanmin.43.4.1255
_journal_volume 43
_journal_year 2005
_chemical_compound_source 'Lea County, New Mexico, USA'
_chemical_formula_sum 'C2 Ca1.17 Mg0.83 O6'
_chemical_name_mineral Dolomite
_space_group_IT_number 148
_symmetry_space_group_name_Hall '-R 3'
_symmetry_space_group_name_H-M 'R -3 :H'
_cell_angle_alpha 90
_cell_angle_beta 90
_cell_angle_gamma 120
_cell_length_a 4.8274
_cell_length_b 4.8274
_cell_length_c 16.1374
_cell_formula_units_Z 3
_cell_volume 325.680
_database_code_amcsd 0006027
_exptl_crystal_density_diffrn 2.862
_cod_original_sg_symbol_H-M 'R -3'
_cod_original_formula_sum 'Ca1.17 Mg.83 C2 O6'
_cod_database_code 9004929

loop_
_space_group_symop_operation_xyz
x,y,z
2/3+x,1/3+y,1/3+z
1/3+x,2/3+y,2/3+z
y,-x+y,-z
2/3+y,1/3-x+y,1/3-z
1/3+y,2/3-x+y,2/3-z
-x+y,-x,z
2/3-x+y,1/3-x,1/3+z
1/3-x+y,2/3-x,2/3+z
-x,-y,-z
2/3-x,1/3-y,1/3-z
1/3-x,2/3-y,2/3-z
-y,x-y,z
2/3-y,1/3+x-y,1/3+z
1/3-y,2/3+x-y,2/3+z
x-y,x,-z
2/3+x-y,1/3+x,1/3-z
1/3+x-y,2/3+x,2/3-z

loop_
_atom_site_label
_atom_site_fract_x
_atom_site_fract_y
_atom_site_fract_z
_atom_site_occupancy
_atom_site_U_iso_or_equiv
CaA 0.00000 0.00000 0.00000 1.00000 0.01127
MgB 0.00000 0.00000 0.50000 0.83000 0.01241
CaB 0.00000 0.00000 0.50000 0.17000 0.01241
C 0.00000 0.00000 0.24380 1.00000 ?
O 0.25050 -0.03380 0.24510 1.00000 0.01267

loop_
_cod_related_entry_id
_cod_related_entry_database
_cod_related_entry_code
1 AMCSD 0006027
